data_7156017
loop_
_publ_author_name
'Anitha, Mandala'
'Swamy, K. C. Kumara'

_publ_section_title
;
 Synthesis of thiazolidine-thiones, imino-thiazolidines and oxazolidines
 via the base promoted cyclisation of epoxy-sulfonamides and
 heterocumulenes.
;
_journal_issue 3
_journal_name_full 'Organic &amp; biomolecular chemistry'
_journal_page_first 402
_journal_page_last 413
_journal_paper_doi 10.1039/c7ob02915b
_journal_volume 16
_journal_year 2018
_chemical_formula_sum 'C11 H13 N O3 S3'
_chemical_formula_weight 303.40
_space_group_IT_number 2
_space_group_name_Hall '-P 1'
_space_group_name_H-M_alt 'P -1'
_symmetry_cell_setting triclinic
_symmetry_space_group_name_Hall '-P 1'
_symmetry_space_group_name_H-M 'P -1'
_atom_sites_solution_hydrogens geom
_atom_sites_solution_primary direct
_atom_sites_solution_secondary difmap
_audit_creation_method SHELXL-97
_audit_update_record
;
2017-09-20 deposited with the CCDC.
2017-12-05 downloaded from the CCDC.
;
_cell_angle_alpha 71.460(2)
_cell_angle_beta 88.791(2)
_cell_angle_gamma 78.837(2)
_cell_formula_units_Z 2
_cell_length_a 6.0374(7)
_cell_length_b 9.0824(10)
_cell_length_c 13.2438(15)
_cell_measurement_reflns_used 3563
_cell_measurement_temperature 298(2)
_cell_measurement_theta_max 28.07
_cell_measurement_theta_min 2.41
_cell_volume 674.86(13)
_computing_cell_refinement 'Bruker SAINT'
_computing_data_collection 'Bruker APEX2'
_computing_data_reduction 'Bruker SAINT'
_computing_molecular_graphics 'Bruker SHELXTL'
_computing_publication_material 'Bruker SHELXTL'
_computing_structure_refinement 'SHELXL-2014/7 (Sheldrick, 2014)'
_computing_structure_solution 'SHELXL-2014/7 (Sheldrick, 2014)'
_diffrn_ambient_temperature 298(2)
_diffrn_measured_fraction_theta_full 0.996
_diffrn_measured_fraction_theta_max 0.996
_diffrn_measurement_device_type 'Bruker APEX-II CCD'
_diffrn_measurement_method '\f and \w scans'
_diffrn_radiation_monochromator graphite
_diffrn_radiation_source 'fine-focus sealed tube'
_diffrn_radiation_type MoK\a
_diffrn_radiation_wavelength 0.71073
_diffrn_reflns_av_R_equivalents 0.0886
_diffrn_reflns_av_sigmaI/netI 0.0584
_diffrn_reflns_limit_h_max 7
_diffrn_reflns_limit_h_min -7
_diffrn_reflns_limit_k_max 10
_diffrn_reflns_limit_k_min -10
_diffrn_reflns_limit_l_max 15
_diffrn_reflns_limit_l_min -15
_diffrn_reflns_number 6495
_diffrn_reflns_theta_full 25.00
_diffrn_reflns_theta_max 25.00
_diffrn_reflns_theta_min 1.62
_exptl_absorpt_coefficient_mu 0.548
_exptl_absorpt_correction_T_max 0.9731
_exptl_absorpt_correction_T_min 0.9679
_exptl_absorpt_correction_type empirical
_exptl_absorpt_process_details 'Sheldrick, 1996'
_exptl_crystal_colour colorless
_exptl_crystal_density_diffrn 1.493
_exptl_crystal_density_method 'not measured'
_exptl_crystal_description blocks
_exptl_crystal_F_000 316
_exptl_crystal_recrystallization_method 'Re-crystallisation from solvent'
_exptl_crystal_size_max 0.06
_exptl_crystal_size_mid 0.05
_exptl_crystal_size_min 0.05
_refine_diff_density_max 0.784
_refine_diff_density_min -0.505
_refine_diff_density_rms 0.071
_refine_ls_extinction_method none
_refine_ls_goodness_of_fit_ref 1.060
_refine_ls_hydrogen_treatment mixed
_refine_ls_matrix_type full
_refine_ls_number_parameters 174
_refine_ls_number_reflns 2370
_refine_ls_number_restraints 0
_refine_ls_restrained_S_all 1.060
_refine_ls_R_factor_all 0.0748
_refine_ls_R_factor_gt 0.0703
_refine_ls_shift/su_max 0.000
_refine_ls_shift/su_mean 0.000
_refine_ls_structure_factor_coef Fsqd
_refine_ls_weighting_details 'calc w=1/[\s^2^(Fo^2^)+(0.1130P)^2^+0.5225P] where P=(Fo^2^+2Fc^2^)/3'
_refine_ls_weighting_scheme calc
_refine_ls_wR_factor_gt 0.2061
_refine_ls_wR_factor_ref 0.2115
_reflns_number_gt 2139
_reflns_number_total 2370
_reflns_threshold_expression >2sigma(I)
_cod_data_source_file c7ob02915b2.cif
_cod_data_source_block compound3
_cod_depositor_comments 'Adding full bibliography for 7156017--7156021.cif.'
_cod_database_code 7156017

loop_
_symmetry_equiv_pos_as_xyz
'x, y, z'
'-x, -y, -z'

loop_
_atom_site_label
_atom_site_type_symbol
_atom_site_fract_x
_atom_site_fract_y
_atom_site_fract_z
_atom_site_U_iso_or_equiv
_atom_site_adp_type
_atom_site_occupancy
_atom_site_symmetry_multiplicity
_atom_site_calc_flag
_atom_site_refinement_flags
_atom_site_disorder_assembly
_atom_site_disorder_group
S1 S 0.11578(16) 0.32029(11) 0.64374(7) 0.0609(4) Uani 1 1 d . . .
S2 S -0.1376(2) 0.44620(16) 0.83740(11) 0.0882(5) Uani 1 1 d . . .
C1 C 0.2498(6) 0.1543(4) 0.7478(3) 0.0550(8) Uani 1 1 d . A .
O1 O -0.1190(5) 0.3218(4) 0.6404(2) 0.0779(9) Uani 1 1 d . A .
C2 C 0.1255(6) 0.0780(4) 0.8299(3) 0.0586(9) Uani 1 1 d . . .
H2 H -0.0284 0.1165 0.8319 0.070 Uiso 1 1 calc R A .
C4 C 0.4606(6) -0.1155(4) 0.9074(3) 0.0589(9) Uani 1 1 d . . .
O2 O 0.2415(6) 0.3308(4) 0.5503(2) 0.0823(9) Uani 1 1 d . A .
C5 C 0.5803(7) -0.0376(5) 0.8243(4) 0.0712(11) Uani 1 1 d . A .
H5 H 0.7339 -0.0767 0.8223 0.085 Uiso 1 1 calc R . .
C7 C 0.5746(8) -0.2617(5) 0.9938(4) 0.0816(13) Uani 1 1 d . A .
H7A H 0.5184 -0.3516 0.9895 0.122 Uiso 1 1 calc R . .
H7B H 0.5434 -0.2485 1.0621 0.122 Uiso 1 1 calc R . .
H7C H 0.7348 -0.2785 0.9850 0.122 Uiso 1 1 calc R . .
C3 C 0.2312(7) -0.0548(5) 0.9082(3) 0.0645(10) Uani 1 1 d . A .
H3A H 0.1474 -0.1057 0.9634 0.077 Uiso 1 1 calc R . .
C6 C 0.4793(7) 0.0961(5) 0.7446(4) 0.0694(10) Uani 1 1 d . . .
H6 H 0.5633 0.1469 0.6894 0.083 Uiso 1 1 calc R A .
N1 N 0.1550(5) 0.4781(3) 0.6761(3) 0.0598(8) Uani 1 1 d . A 1
C8 C 0.3494(8) 0.5537(5) 0.6315(4) 0.0802(12) Uani 1 1 d . A 1
H8A H 0.3452 0.5812 0.5544 0.096 Uiso 1 1 calc R A 1
H8B H 0.4912 0.4819 0.6598 0.096 Uiso 1 1 calc R A 1
C9 C 0.3271(11) 0.7019(6) 0.6640(5) 0.1026(17) Uani 1 1 d . A 1
H9 H 0.4787 0.7174 0.6772 0.123 Uiso 1 1 calc R A 1
C10 C 0.200(2) 0.8499(14) 0.5872(7) 0.199(5) Uani 1 1 d . A 1
H10A H 0.0564 0.8321 0.5669 0.239 Uiso 1 1 calc R A 1
H10B H 0.1692 0.9321 0.6206 0.239 Uiso 1 1 calc R A 1
O3 O 0.316(3) 0.8964(9) 0.5019(8) 0.268(5) Uani 1 1 d . A 1
H3 H 0.3334 0.9868 0.4931 0.402 Uiso 1 1 calc R A 1
S3A S 0.1820(4) 0.6612(3) 0.78852(18) 0.0881(6) Uani 0.80 1 d P A 1
C11 C 0.0557(7) 0.5199(5) 0.7602(3) 0.0676(10) Uani 1 1 d . A 1
S3B S 0.1007(19) 0.7068(12) 0.7379(10) 0.106(3) Uani 0.20 1 d P B 2

loop_
_atom_site_aniso_label
_atom_site_aniso_U_11
_atom_site_aniso_U_22
_atom_site_aniso_U_33
_atom_site_aniso_U_23
_atom_site_aniso_U_13
_atom_site_aniso_U_12
S1 0.0637(6) 0.0584(6) 0.0603(6) -0.0179(4) -0.0050(4) -0.0124(4)
S2 0.0770(8) 0.0933(9) 0.0941(9) -0.0356(7) 0.0224(6) -0.0092(6)
C1 0.0519(19) 0.0547(19) 0.062(2) -0.0220(16) -0.0013(15) -0.0118(15)
O1 0.0639(17) 0.0803(19) 0.086(2) -0.0182(15) -0.0231(14) -0.0167(14)
C2 0.0482(19) 0.058(2) 0.071(2) -0.0228(17) 0.0057(16) -0.0110(15)
C4 0.058(2) 0.0534(19) 0.069(2) -0.0257(16) -0.0064(17) -0.0092(16)
O2 0.110(2) 0.0721(18) 0.0637(17) -0.0223(14) 0.0092(16) -0.0158(16)
C5 0.046(2) 0.064(2) 0.100(3) -0.023(2) 0.0001(19) -0.0067(17)
C7 0.087(3) 0.061(2) 0.087(3) -0.019(2) -0.016(2) 0.002(2)
C3 0.065(2) 0.059(2) 0.069(2) -0.0207(18) 0.0107(18) -0.0121(17)
C6 0.056(2) 0.061(2) 0.086(3) -0.017(2) 0.0135(19) -0.0134(17)
N1 0.0507(17) 0.0565(17) 0.0725(19) -0.0220(14) 0.0017(14) -0.0086(13)
C8 0.068(3) 0.065(2) 0.114(4) -0.033(2) 0.018(2) -0.022(2)
C9 0.106(4) 0.077(3) 0.132(5) -0.036(3) 0.002(3) -0.030(3)
C10 0.208(11) 0.249(13) 0.090(5) -0.002(7) 0.018(6) -0.014(9)
O3 0.452(17) 0.139(6) 0.222(9) -0.077(6) 0.082(10) -0.050(9)
S3A 0.1074(16) 0.0727(11) 0.0956(14) -0.0416(10) -0.0100(10) -0.0178(10)
C11 0.061(2) 0.057(2) 0.081(3) -0.0249(19) -0.0031(19) 0.0030(17)
S3B 0.115(8) 0.097(6) 0.132(8) -0.076(6) 0.028(6) -0.019(5)

loop_
_atom_type_symbol
_atom_type_description
_atom_type_scat_dispersion_real
_atom_type_scat_dispersion_imag
_atom_type_scat_source
C C 0.0033 0.0016 'International Tables Vol C Tables 4.2.6.8 and 6.1.1.4'
H H 0.0000 0.0000 'International Tables Vol C Tables 4.2.6.8 and 6.1.1.4'
N N 0.0061 0.0033 'International Tables Vol C Tables 4.2.6.8 and 6.1.1.4'
O O 0.0106 0.0060 'International Tables Vol C Tables 4.2.6.8 and 6.1.1.4'
S S 0.1246 0.1234 'International Tables Vol C Tables 4.2.6.8 and 6.1.1.4'

loop_
_geom_angle_atom_site_label_1
_geom_angle_atom_site_label_2
_geom_angle_atom_site_label_3
_geom_angle
O1 S1 O2 120.2(2)
O1 S1 N1 108.61(17)
O2 S1 N1 103.26(17)
O1 S1 C1 109.47(18)
O2 S1 C1 108.79(18)
N1 S1 C1 105.49(16)
C2 C1 C6 120.3(3)
C2 C1 S1 120.1(3)
C6 C1 S1 119.5(3)
C3 C2 C1 119.3(3)
C3 C2 H2 120.4
C1 C2 H2 120.4
C5 C4 C3 117.8(4)
C5 C4 C7 121.0(4)
C3 C4 C7 121.2(4)
C6 C5 C4 121.9(4)
C6 C5 H5 119.0
C4 C5 H5 119.0
C4 C7 H7A 109.5
C4 C7 H7B 109.5
H7A C7 H7B 109.5
C4 C7 H7C 109.5
H7A C7 H7C 109.5
H7B C7 H7C 109.5
C2 C3 C4 121.7(4)
C2 C3 H3A 119.1
C4 C3 H3A 119.1
C5 C6 C1 118.9(4)
C5 C6 H6 120.5
C1 C6 H6 120.5
C11 N1 C8 115.6(4)
C11 N1 S1 123.9(3)
C8 N1 S1 118.6(3)
N1 C8 C9 106.8(4)
N1 C8 H8A 110.4
C9 C8 H8A 110.4
N1 C8 H8B 110.4
C9 C8 H8B 110.4
H8A C8 H8B 108.6
C10 C9 C8 115.9(7)
C10 C9 S3A 108.6(5)
C8 C9 S3A 105.9(4)
C10 C9 H9 108.8
C8 C9 H9 108.8
S3A C9 H9 108.8
O3 C10 C9 110.6(10)
O3 C10 H10A 109.5
C9 C10 H10A 109.5
O3 C10 H10B 109.5
C9 C10 H10B 109.5
H10A C10 H10B 108.1
C11 S3A C9 92.7(2)
N1 C11 S2 129.2(3)
N1 C11 S3A 111.1(3)
S2 C11 S3A 119.5(3)

loop_
_geom_bond_atom_site_label_1
_geom_bond_atom_site_label_2
_geom_bond_distance
S1 O1 1.416(3)
S1 O2 1.425(3)
S1 N1 1.679(3)
S1 C1 1.755(4)
S2 C11 1.634(5)
C1 C2 1.384(5)
C1 C6 1.389(5)
C2 C3 1.368(5)
C2 H2 0.9300
C4 C5 1.379(6)
C4 C3 1.389(6)
C4 C7 1.503(6)
C5 C6 1.373(6)
C5 H5 0.9300
C7 H7A 0.9600
C7 H7B 0.9600
C7 H7C 0.9600
C3 H3A 0.9300
C6 H6 0.9300
N1 C11 1.378(5)
N1 C8 1.491(5)
C8 C9 1.520(7)
C8 H8A 0.9700
C8 H8B 0.9700
C9 C10 1.482(11)
C9 S3A 1.817(7)
C9 H9 0.9800
C10 O3 1.311(11)
C10 H10A 0.9700
C10 H10B 0.9700
O3 H3 0.8200
S3A C11 1.751(5)
